data_7237891
loop_
_publ_author_name
'Yano, Yoshio'
'Ono, Toshikazu'
'Hatanaka, Sou'
'Gryko, Daniel T.'
'Hisaeda, Yoshio'

_publ_section_title
;
 Salt--cocrystal continuum for photofunction modulation:
 stimuli-responsive fluorescence color-tuning of pyridine-modified
 intramolecular charge-transfer dyes and acid complexes
;
_journal_issue 29
_journal_name_full 'Journal of Materials Chemistry C'
_journal_page_first 8847
_journal_paper_doi 10.1039/C9TC02524C
_journal_volume 7
_journal_year 2019
_chemical_formula_moiety 'C30 H24 N4, 2(C6 H6 O)'
_chemical_formula_sum 'C42 H36 N4 O2'
_chemical_formula_weight 628.75
_space_group_crystal_system triclinic
_space_group_IT_number 2
_space_group_name_Hall '-P 1'
_space_group_name_H-M_alt 'P -1'
_atom_sites_solution_hydrogens mixed
_atom_sites_solution_primary dual
_audit_creation_date 2019-02-16
_audit_creation_method
;
Olex2 1.2-ac3
(compiled 2017.02.24 svn.r3390 for Rigaku Oxford Diffraction, GUI svn.r5318)
;
_cell_angle_alpha 93.146(6)
_cell_angle_beta 90.933(6)
_cell_angle_gamma 112.034(7)
_cell_formula_units_Z 1
_cell_length_a 8.9338(7)
_cell_length_b 9.6930(8)
_cell_length_c 10.7136(8)
_cell_measurement_reflns_used 1566
_cell_measurement_temperature 298
_cell_measurement_theta_max 22.8660
_cell_measurement_theta_min 2.8440
_cell_volume 858.01(12)
_computing_cell_refinement 'CrysAlisPro 1.171.39.34a (Rigaku OD, 2017)'
_computing_data_collection 'CrysAlisPro 1.171.39.34a (Rigaku OD, 2017)'
_computing_data_reduction 'CrysAlisPro 1.171.39.34a (Rigaku OD, 2017)'
_computing_molecular_graphics 'Olex2 (Dolomanov et al., 2009)'
_computing_publication_material 'Olex2 (Dolomanov et al., 2009)'
_computing_structure_refinement 'ShelXL (Sheldrick, 2015)'
_computing_structure_solution 'ShelXT (Sheldrick, 2015)'
_diffrn_ambient_temperature 298
_diffrn_detector 'CCD plate'
_diffrn_detector_area_resol_mean 6.827
_diffrn_detector_type CCD
_diffrn_measured_fraction_theta_full 0.999
_diffrn_measured_fraction_theta_max 0.999
_diffrn_measurement_details
;
List of Runs (angles in degrees, time in seconds):

  # Type    Start    End  Width  t~exp~   \w     \q     \k     \f   Frames
--------------------------------------------------------------------------
  1  \w    -74.00 119.00   1.00   75.00    --   30.00  54.00 120.00  193
  2  \w    -71.00  31.00   1.00   75.00    --   30.00  54.00   0.00  102
  3  \w    -72.00  31.00   1.00   75.00    --   30.00  54.00-120.00  103
  4  \w    -74.00  32.00   1.00   75.00    --   30.00  54.00 120.00  106
;
_diffrn_measurement_device 'two-circle diffractometer'
_diffrn_measurement_device_type 'XtaLAB Mini (JP)'
_diffrn_measurement_method '\w scans'
_diffrn_orient_matrix_type 'CrysAlisPro convention (1999,Acta A55,543-557)'
_diffrn_orient_matrix_UB_11 0.0047199000
_diffrn_orient_matrix_UB_12 0.0400969000
_diffrn_orient_matrix_UB_13 0.0582959000
_diffrn_orient_matrix_UB_21 -0.0684798000
_diffrn_orient_matrix_UB_22 -0.0595117000
_diffrn_orient_matrix_UB_23 0.0194681000
_diffrn_orient_matrix_UB_31 0.0513420000
_diffrn_orient_matrix_UB_32 -0.0333108000
_diffrn_orient_matrix_UB_33 0.0250202000
_diffrn_radiation_monochromator graphite
_diffrn_radiation_probe x-ray
_diffrn_radiation_type MoK\a
_diffrn_radiation_wavelength 0.71073
_diffrn_reflns_av_R_equivalents 0.0331
_diffrn_reflns_av_unetI/netI 0.0687
_diffrn_reflns_Laue_measured_fraction_full 0.999
_diffrn_reflns_Laue_measured_fraction_max 0.999
_diffrn_reflns_limit_h_max 10
_diffrn_reflns_limit_h_min -11
_diffrn_reflns_limit_k_max 12
_diffrn_reflns_limit_k_min -10
_diffrn_reflns_limit_l_max 13
_diffrn_reflns_limit_l_min -13
_diffrn_reflns_number 7709
_diffrn_reflns_point_group_measured_fraction_full 0.999
_diffrn_reflns_point_group_measured_fraction_max 0.999
_diffrn_reflns_theta_full 25.242
_diffrn_reflns_theta_max 26.367
_diffrn_reflns_theta_min 2.647
_diffrn_source 'fine-focus sealed X-ray tube'
_diffrn_source_type 'Rigaku (Mo) X-ray Source'
_exptl_absorpt_coefficient_mu 0.076
_exptl_absorpt_correction_T_max 1.00000
_exptl_absorpt_correction_T_min 0.98877
_exptl_absorpt_correction_type multi-scan
_exptl_absorpt_process_details
;
CrysAlisPro 1.171.39.34a (Rigaku Oxford Diffraction, 2017)
Empirical absorption correction using spherical harmonics,
 implemented in SCALE3 ABSPACK scaling algorithm.
;
_exptl_crystal_colour colourless
_exptl_crystal_colour_primary colourless
_exptl_crystal_density_diffrn 1.217
_exptl_crystal_description block
_exptl_crystal_F_000 332
_exptl_crystal_size_max 0.3
_exptl_crystal_size_mid 0.2
_exptl_crystal_size_min 0.05
_refine_diff_density_max 0.148
_refine_diff_density_min -0.175
_refine_diff_density_rms 0.036
_refine_ls_extinction_method none
_refine_ls_goodness_of_fit_ref 1.006
_refine_ls_hydrogen_treatment mixed
_refine_ls_matrix_type full
_refine_ls_number_parameters 222
_refine_ls_number_reflns 3502
_refine_ls_number_restraints 0
_refine_ls_restrained_S_all 1.006
_refine_ls_R_factor_all 0.1062
_refine_ls_R_factor_gt 0.0510
_refine_ls_shift/su_max 0.000
_refine_ls_shift/su_mean 0.000
_refine_ls_structure_factor_coef Fsqd
_refine_ls_weighting_details 'w=1/[\s^2^(Fo^2^)+(0.0470P)^2^] where P=(Fo^2^+2Fc^2^)/3'
_refine_ls_weighting_scheme calc
_refine_ls_wR_factor_gt 0.1114
_refine_ls_wR_factor_ref 0.1420
_reflns_Friedel_coverage 0.000
_reflns_number_gt 1980
_reflns_number_total 3502
_reflns_threshold_expression 'I > 2\s(I)'
_cod_data_source_file c9tc02524c6.cif
_cod_data_source_block yano104
_cod_database_code 7237891
_shelx_shelxl_version_number 2017/1
_chemical_oxdiff_usercomment 'm-PyPP-Phenol 298 K'
_shelx_space_group_comment
;
The symmetry employed for this shelxl refinement is uniquely defined
by the following loop, which should always be used as a source of
symmetry information in preference to the above space-group names.
They are only intended as comments.
;
_diffrn_oxdiff_ac3_digest_frames
;
017f92f5643da8897dfbbf7e4edc0fc6df0050414c5
;
_reflns_odcompleteness_completeness 99.89
_reflns_odcompleteness_iscentric 1
_reflns_odcompleteness_theta 26.32
_olex2_refinement_description
;
1. Fixed Uiso
 At 1.2 times of:
  All C(H) groups
 At 1.5 times of:
  All C(H,H,H) groups
2.a Aromatic/amide H refined with riding coordinates:
 C3(H3), C14(H14), C10(H10), C13(H13), C8(H8), C11(H11), C5(H5), C6A(H6A),
 C7(H7), C2A(H2A), C6(H6), C5A(H5A), C4A(H4A), C3A(H3A)
2.b Idealised Me refined as rotating group:
 C15(H15A,H15B,H15C)
;
_olex2_submission_special_instructions 'No special instructions were received'
_oxdiff_exptl_absorpt_empirical_details
;
Empirical correction (ABSPACK) includes:
- Absorption correction using spherical harmonics
- Frame scaling
;
_oxdiff_exptl_absorpt_empirical_full_max 1.078
_oxdiff_exptl_absorpt_empirical_full_min 0.920

loop_
_space_group_symop_operation_xyz
'x, y, z'
'-x, -y, -z'

loop_
_atom_site_label
_atom_site_type_symbol
_atom_site_fract_x
_atom_site_fract_y
_atom_site_fract_z
_atom_site_U_iso_or_equiv
_atom_site_adp_type
_atom_site_occupancy
_atom_site_site_symmetry_order
_atom_site_calc_flag
_atom_site_refinement_flags_posn
N1 N 0.84804(19) 0.88038(18) 0.58536(15) 0.0425(4) Uani 1 1 d .
O1A O 0.3553(2) 0.2194(2) 0.69288(18) 0.0819(6) Uani 1 1 d .
N2 N 0.6692(2) 0.4089(2) 0.6685(2) 0.0691(6) Uani 1 1 d .
C1 C 0.9312(2) 1.0070(2) 0.52253(17) 0.0420(5) Uani 1 1 d .
C9 C 0.7166(2) 0.8688(2) 0.66348(19) 0.0411(5) Uani 1 1 d .
C4 C 0.8843(2) 0.6391(2) 0.62245(19) 0.0439(5) Uani 1 1 d .
C2 C 0.9380(2) 0.7881(2) 0.57689(18) 0.0430(5) Uani 1 1 d .
C3 C 1.0741(2) 0.8567(2) 0.51026(18) 0.0449(5) Uani 1 1 d .
H3 H 1.153796 0.819807 0.490892 0.054 Uiso 1 1 calc R
C14 C 0.7191(3) 0.8320(2) 0.78696(19) 0.0483(5) Uani 1 1 d .
H14 H 0.806253 0.813040 0.819151 0.058 Uiso 1 1 calc R
C12 C 0.4629(3) 0.8577(2) 0.8180(2) 0.0518(6) Uani 1 1 d .
C10 C 0.5889(2) 0.9009(2) 0.6183(2) 0.0515(6) Uani 1 1 d .
H10 H 0.585716 0.924901 0.535691 0.062 Uiso 1 1 calc R
C13 C 0.5919(3) 0.8238(2) 0.8617(2) 0.0523(6) Uani 1 1 d .
H13 H 0.592374 0.795048 0.943043 0.063 Uiso 1 1 calc R
C8 C 0.9960(3) 0.5802(2) 0.6621(2) 0.0532(6) Uani 1 1 d .
H8 H 1.106060 0.636444 0.659879 0.064 Uiso 1 1 calc R
C11 C 0.4654(3) 0.8974(3) 0.6957(2) 0.0589(6) Uani 1 1 d .
H11 H 0.381681 0.922407 0.664746 0.071 Uiso 1 1 calc R
C1A C 0.2786(3) 0.2605(3) 0.7879(2) 0.0570(6) Uani 1 1 d .
C5 C 0.7222(3) 0.5458(2) 0.6257(2) 0.0581(6) Uani 1 1 d .
H5 H 0.645436 0.580829 0.596156 0.070 Uiso 1 1 calc R
C6A C 0.1303(3) 0.1579(3) 0.8202(2) 0.0594(6) Uani 1 1 d .
H6A H 0.086993 0.064684 0.777128 0.071 Uiso 1 1 calc R
C7 C 0.9437(3) 0.4383(3) 0.7047(2) 0.0648(7) Uani 1 1 d .
H7 H 1.017624 0.398077 0.730571 0.078 Uiso 1 1 calc R
C2A C 0.3401(3) 0.3991(3) 0.8518(2) 0.0647(7) Uani 1 1 d .
H2A H 0.438074 0.469901 0.830084 0.078 Uiso 1 1 calc R
C6 C 0.7810(3) 0.3581(3) 0.7082(2) 0.0679(7) Uani 1 1 d .
H6 H 0.746410 0.264064 0.739556 0.082 Uiso 1 1 calc R
C5A C 0.0473(3) 0.1932(3) 0.9156(2) 0.0656(7) Uani 1 1 d .
H5A H -0.051604 0.123467 0.936828 0.079 Uiso 1 1 calc R
C4A C 0.1090(3) 0.3305(3) 0.9799(2) 0.0696(7) Uani 1 1 d .
H4A H 0.052205 0.354340 1.044049 0.083 Uiso 1 1 calc R
C3A C 0.2556(3) 0.4321(3) 0.9482(2) 0.0713(7) Uani 1 1 d .
H3A H 0.298750 0.524619 0.992326 0.086 Uiso 1 1 calc R
C15 C 0.3258(3) 0.8525(3) 0.9008(2) 0.0766(8) Uani 1 1 d .
H15A H 0.232314 0.764648 0.877368 0.115 Uiso 1 1 calc GR
H15B H 0.300616 0.939407 0.891129 0.115 Uiso 1 1 calc GR
H15C H 0.357251 0.850163 0.986532 0.115 Uiso 1 1 calc GR
H1A H 0.464(4) 0.291(3) 0.680(3) 0.106(10) Uiso 1 1 d .

loop_
_atom_site_aniso_label
_atom_site_aniso_U_11
_atom_site_aniso_U_22
_atom_site_aniso_U_33
_atom_site_aniso_U_23
_atom_site_aniso_U_13
_atom_site_aniso_U_12
N1 0.0391(9) 0.0456(10) 0.0466(10) 0.0101(8) 0.0096(8) 0.0189(8)
O1A 0.0651(12) 0.0720(13) 0.0937(14) -0.0171(10) 0.0193(11) 0.0113(10)
N2 0.0689(14) 0.0449(12) 0.0887(16) 0.0048(11) 0.0292(12) 0.0149(11)
C1 0.0390(10) 0.0509(13) 0.0380(11) 0.0062(9) 0.0056(9) 0.0184(9)
C9 0.0381(11) 0.0411(12) 0.0436(12) 0.0036(9) 0.0076(10) 0.0139(9)
C4 0.0461(12) 0.0421(12) 0.0442(12) 0.0022(9) 0.0085(10) 0.0174(10)
C2 0.0427(11) 0.0453(12) 0.0439(12) 0.0056(10) 0.0056(10) 0.0193(10)
C3 0.0426(12) 0.0472(13) 0.0477(12) 0.0078(10) 0.0071(10) 0.0194(10)
C14 0.0463(12) 0.0538(13) 0.0489(12) 0.0075(10) 0.0063(10) 0.0228(10)
C12 0.0486(13) 0.0493(13) 0.0541(14) -0.0011(11) 0.0131(11) 0.0149(11)
C10 0.0454(12) 0.0650(15) 0.0494(13) 0.0147(11) 0.0079(11) 0.0253(11)
C13 0.0602(14) 0.0530(14) 0.0420(12) 0.0059(10) 0.0131(11) 0.0184(11)
C8 0.0579(14) 0.0491(13) 0.0549(14) 0.0048(11) 0.0065(12) 0.0225(11)
C11 0.0449(13) 0.0725(17) 0.0662(16) 0.0132(13) 0.0113(12) 0.0287(12)
C1A 0.0524(14) 0.0557(15) 0.0601(15) 0.0008(12) 0.0023(12) 0.0177(12)
C5 0.0546(14) 0.0495(14) 0.0704(16) 0.0038(12) 0.0094(13) 0.0197(12)
C6A 0.0550(14) 0.0507(14) 0.0646(16) 0.0037(12) -0.0035(13) 0.0110(12)
C7 0.0807(18) 0.0579(16) 0.0632(16) 0.0124(12) 0.0057(14) 0.0333(14)
C2A 0.0575(15) 0.0543(15) 0.0739(17) 0.0023(13) 0.0075(14) 0.0116(12)
C6 0.092(2) 0.0419(14) 0.0731(17) 0.0089(12) 0.0292(16) 0.0265(14)
C5A 0.0571(15) 0.0735(18) 0.0616(16) 0.0213(14) 0.0061(14) 0.0170(14)
C4A 0.0740(18) 0.080(2) 0.0570(16) 0.0082(14) 0.0123(14) 0.0313(16)
C3A 0.0793(19) 0.0651(17) 0.0674(17) -0.0064(14) -0.0011(15) 0.0265(15)
C15 0.0647(16) 0.085(2) 0.0807(19) 0.0021(15) 0.0317(15) 0.0280(15)

loop_
_atom_type_symbol
_atom_type_description
_atom_type_scat_dispersion_real
_atom_type_scat_dispersion_imag
_atom_type_scat_source
C C 0.0033 0.0016 'International Tables Vol C Tables 4.2.6.8 and 6.1.1.4'
H H 0.0000 0.0000 'International Tables Vol C Tables 4.2.6.8 and 6.1.1.4'
N N 0.0061 0.0033 'International Tables Vol C Tables 4.2.6.8 and 6.1.1.4'
O O 0.0106 0.0060 'International Tables Vol C Tables 4.2.6.8 and 6.1.1.4'

loop_
_geom_angle_atom_site_label_1
_geom_angle_atom_site_label_2
_geom_angle_atom_site_label_3
_geom_angle
_geom_angle_site_symmetry_1
_geom_angle_site_symmetry_3
C1 N1 C9 123.14(15) . .
C1 N1 C2 107.15(15) . .
C2 N1 C9 128.49(16) . .
C1A O1A H1A 114.6(17) . .
C5 N2 C6 117.3(2) . .
N1 C1 C3 142.74(17) . 2_776
C1 C1 N1 107.9(2) 2_776 .
C1 C1 C3 109.3(2) 2_776 2_776
C14 C9 N1 120.75(18) . .
C10 C9 N1 119.84(18) . .
C10 C9 C14 119.35(19) . .
C8 C4 C2 120.69(19) . .
C5 C4 C2 123.19(19) . .
C5 C4 C8 116.1(2) . .
N1 C2 C4 123.95(17) . .
C3 C2 N1 109.03(17) . .
C3 C2 C4 126.81(18) . .
C1 C3 H3 126.7 2_776 .
C2 C3 C1 106.56(18) . 2_776
C2 C3 H3 126.7 . .
C9 C14 H14 120.1 . .
C13 C14 C9 119.86(19) . .
C13 C14 H14 120.1 . .
C13 C12 C15 121.5(2) . .
C11 C12 C13 117.4(2) . .
C11 C12 C15 121.1(2) . .
C9 C10 H10 120.0 . .
C9 C10 C11 120.0(2) . .
C11 C10 H10 120.0 . .
C14 C13 C12 121.5(2) . .
C14 C13 H13 119.3 . .
C12 C13 H13 119.3 . .
C4 C8 H8 119.9 . .
C7 C8 C4 120.2(2) . .
C7 C8 H8 119.9 . .
C12 C11 H11 119.1 . .
C10 C11 C12 121.8(2) . .
C10 C11 H11 119.1 . .
O1A C1A C6A 117.8(2) . .
O1A C1A C2A 123.2(2) . .
C2A C1A C6A 119.0(2) . .
N2 C5 C4 124.5(2) . .
N2 C5 H5 117.8 . .
C4 C5 H5 117.8 . .
C1A C6A H6A 119.8 . .
C5A C6A C1A 120.3(2) . .
C5A C6A H6A 119.8 . .
C8 C7 H7 120.6 . .
C6 C7 C8 118.8(2) . .
C6 C7 H7 120.6 . .
C1A C2A H2A 120.1 . .
C1A C2A C3A 119.8(2) . .
C3A C2A H2A 120.1 . .
N2 C6 C7 123.0(2) . .
N2 C6 H6 118.5 . .
C7 C6 H6 118.5 . .
C6A C5A H5A 119.7 . .
C4A C5A C6A 120.7(2) . .
C4A C5A H5A 119.7 . .
C5A C4A H4A 120.5 . .
C3A C4A C5A 119.1(2) . .
C3A C4A H4A 120.5 . .
C2A C3A H3A 119.5 . .
C4A C3A C2A 121.1(3) . .
C4A C3A H3A 119.5 . .
C12 C15 H15A 109.5 . .
C12 C15 H15B 109.5 . .
C12 C15 H15C 109.5 . .
H15A C15 H15B 109.5 . .
H15A C15 H15C 109.5 . .
H15B C15 H15C 109.5 . .

loop_
_geom_bond_atom_site_label_1
_geom_bond_atom_site_label_2
_geom_bond_distance
_geom_bond_site_symmetry_2
N1 C1 1.391(2) .
N1 C9 1.427(2) .
N1 C2 1.410(2) .
O1A C1A 1.359(3) .
O1A H1A 0.98(3) .
N2 C5 1.341(3) .
N2 C6 1.341(3) .
C1 C1 1.379(4) 2_776
C1 C3 1.403(3) 2_776
C9 C14 1.391(3) .
C9 C10 1.378(3) .
C4 C2 1.455(3) .
C4 C8 1.394(3) .
C4 C5 1.392(3) .
C2 C3 1.380(3) .
C3 H3 0.9300 .
C14 H14 0.9300 .
C14 C13 1.382(3) .
C12 C13 1.391(3) .
C12 C11 1.384(3) .
C12 C15 1.512(3) .
C10 H10 0.9300 .
C10 C11 1.382(3) .
C13 H13 0.9300 .
C8 H8 0.9300 .
C8 C7 1.382(3) .
C11 H11 0.9300 .
C1A C6A 1.389(3) .
C1A C2A 1.381(3) .
C5 H5 0.9300 .
C6A H6A 0.9300 .
C6A C5A 1.374(3) .
C7 H7 0.9300 .
C7 C6 1.369(3) .
C2A H2A 0.9300 .
C2A C3A 1.382(3) .
C6 H6 0.9300 .
C5A H5A 0.9300 .
C5A C4A 1.373(3) .
C4A H4A 0.9300 .
C4A C3A 1.372(3) .
C3A H3A 0.9300 .
C15 H15A 0.9600 .
C15 H15B 0.9600 .
C15 H15C 0.9600 .
